data_1542744
loop_
_publ_author_name
'Zhu, Chuanle'
'Li, Jiawei'
'Chen, Pengquan'
'Wu, Wanqing'
'Ren, Yanwei'
'Jiang, Huanfeng'

_publ_section_title
;
 Transition-Metal-Free Cyclopropanation of 2-Aminoacrylates with
 N-Tosylhydrazones: A General Route to Cyclopropane \a-Amino Acid with
 Contiguous Quaternary Carbon Centers.
;
_journal_issue 6
_journal_name_full 'Organic letters'
_journal_page_first 1470
_journal_page_last 1473
_journal_paper_doi 10.1021/acs.orglett.6b00416
_journal_volume 18
_journal_year 2016
_chemical_formula_sum 'C14 H17 N O3'
_chemical_formula_weight 247.38
_chemical_name_systematic
; 
 ? 
;
_space_group_IT_number 61
_symmetry_cell_setting orthorhombic
_symmetry_space_group_name_Hall '-P 2ac 2ab'
_symmetry_space_group_name_H-M 'P b c a'
_atom_sites_solution_hydrogens geom
_atom_sites_solution_primary direct
_atom_sites_solution_secondary difmap
_audit_creation_method SHELXL-97
_cell_angle_alpha 90.00
_cell_angle_beta 90.00
_cell_angle_gamma 90.00
_cell_formula_units_Z 8
_cell_length_a 9.1055(2)
_cell_length_b 9.4967(2)
_cell_length_c 30.8939(7)
_cell_measurement_reflns_used 2765
_cell_measurement_temperature 293(2)
_cell_measurement_theta_max 66.8030
_cell_measurement_theta_min 4.2770
_cell_volume 2671.46(10)
_computing_structure_refinement 'SHELXL-97 (Sheldrick, 1997)'
_computing_structure_solution 'SHELXS-97 (Sheldrick, 1990)'
_diffrn_ambient_temperature 293(2)
_diffrn_measured_fraction_theta_full 0.986
_diffrn_measured_fraction_theta_max 0.986
_diffrn_measurement_device_type 'Xcalibur, Atlas, Gemini ultra'
_diffrn_radiation_monochromator graphite
_diffrn_radiation_source 'fine-focus sealed tube'
_diffrn_radiation_type CuK\a
_diffrn_radiation_wavelength 1.54178
_diffrn_reflns_av_R_equivalents 0.0213
_diffrn_reflns_av_sigmaI/netI 0.0205
_diffrn_reflns_limit_h_max 8
_diffrn_reflns_limit_h_min -10
_diffrn_reflns_limit_k_max 7
_diffrn_reflns_limit_k_min -11
_diffrn_reflns_limit_l_max 36
_diffrn_reflns_limit_l_min -34
_diffrn_reflns_number 5971
_diffrn_reflns_theta_full 67.07
_diffrn_reflns_theta_max 67.07
_diffrn_reflns_theta_min 2.86
_exptl_absorpt_coefficient_mu 0.705
_exptl_absorpt_correction_T_max 0.9328
_exptl_absorpt_correction_T_min 0.8718
_exptl_crystal_colour colorless
_exptl_crystal_density_diffrn 1.230
_exptl_crystal_density_method 'not measured'
_exptl_crystal_description block
_exptl_crystal_F_000 1056
_exptl_crystal_size_max 0.20
_exptl_crystal_size_mid 0.10
_exptl_crystal_size_min 0.10
_refine_diff_density_max 0.422
_refine_diff_density_min -0.411
_refine_diff_density_rms 0.049
_refine_ls_extinction_method none
_refine_ls_goodness_of_fit_ref 0.950
_refine_ls_hydrogen_treatment mixed
_refine_ls_matrix_type full
_refine_ls_number_parameters 167
_refine_ls_number_reflns 2358
_refine_ls_number_restraints 0
_refine_ls_restrained_S_all 0.950
_refine_ls_R_factor_all 0.0564
_refine_ls_R_factor_gt 0.0492
_refine_ls_shift/su_max 0.000
_refine_ls_shift/su_mean 0.000
_refine_ls_structure_factor_coef Fsqd
_refine_ls_weighting_details 'calc w=1/[\s^2^(Fo^2^)+(0.0906P)^2^+1.8495P] where P=(Fo^2^+2Fc^2^)/3'
_refine_ls_weighting_scheme calc
_refine_ls_wR_factor_gt 0.1383
_refine_ls_wR_factor_ref 0.1457
_reflns_number_gt 2028
_reflns_number_total 2358
_reflns_threshold_expression >2sigma(I)
_cod_data_source_file ol6b00416_si_003.cif
_cod_data_source_block zcl
_cod_depositor_comments
;
The following automatic conversions were performed:

'_symmetry_cell_setting' value 'Orthorhombic' changed to
'orthorhombic' according to
/usr/data/users/saulius/crontab/automatic-downloads/rss-feeds/ACS/lib/dictionaries/cif_core.dic
dictionary named 'cif_core.dic' version 2.4.2 from 2011-04-26.

Automatic conversion script
Id: cif_fix_values 4268 2015-11-12 08:31:59Z antanas 

 Adding full bibliography for 1542744--1542745.cif.

2017-03-19
Z value and formula fixed to values more according to usual
chemical conventions.                 miguel
;
_cod_original_formula_sum 'C18.67 H22.67 N1.33 O4'
_cod_original_formula_weight 329.71
_cod_original_formula_units_Z 6
_cod_original_sg_symbol_H-M Pbca
_cod_database_code 1542744

loop_
_symmetry_equiv_pos_as_xyz
'x, y, z'
'-x+1/2, -y, z+1/2'
'-x, y+1/2, -z+1/2'
'x+1/2, -y+1/2, -z'
'-x, -y, -z'
'x-1/2, y, -z-1/2'
'x, -y-1/2, z-1/2'
'-x-1/2, y-1/2, z'

loop_
_atom_site_label
_atom_site_type_symbol
_atom_site_fract_x
_atom_site_fract_y
_atom_site_fract_z
_atom_site_U_iso_or_equiv
_atom_site_adp_type
_atom_site_occupancy
_atom_site_symmetry_multiplicity
_atom_site_calc_flag
_atom_site_refinement_flags
O1 O 0.21915(15) 0.35720(13) 0.32968(4) 0.0316(3) Uani 1 1 d .
O3 O 0.64118(16) 0.36603(15) 0.31833(4) 0.0358(4) Uani 1 1 d .
N1 N 0.32217(17) 0.56233(17) 0.35033(5) 0.0248(4) Uani 1 1 d .
O2 O 0.51452(18) 0.53102(17) 0.28231(5) 0.0441(4) Uani 1 1 d .
C10 C 0.21001(19) 0.48551(18) 0.33443(5) 0.0239(4) Uani 1 1 d .
C11 C 0.0733(2) 0.5657(2) 0.32335(7) 0.0309(4) Uani 1 1 d .
H11A H 0.0007 0.5020 0.3122 0.046 Uiso 1 1 calc R
H11B H 0.0956 0.6355 0.3019 0.046 Uiso 1 1 calc R
H11C H 0.0361 0.6110 0.3489 0.046 Uiso 1 1 calc R
C9 C 0.46244(19) 0.49838(18) 0.35701(6) 0.0255(4) Uani 1 1 d .
C12 C 0.5407(2) 0.4683(2) 0.31523(6) 0.0287(4) Uani 1 1 d .
C8 C 0.4794(2) 0.4029(2) 0.39564(6) 0.0300(4) Uani 1 1 d .
H8A H 0.3933 0.3861 0.4134 0.036 Uiso 1 1 calc R
H8B H 0.5447 0.3227 0.3928 0.036 Uiso 1 1 calc R
C14 C 0.7137(2) 0.5598(3) 0.39463(7) 0.0403(5) Uani 1 1 d .
H14A H 0.7516 0.5899 0.4221 0.060 Uiso 1 1 calc R
H14B H 0.7386 0.6280 0.3729 0.060 Uiso 1 1 calc R
H14C H 0.7557 0.4704 0.3871 0.060 Uiso 1 1 calc R
C7 C 0.5474(2) 0.5459(2) 0.39743(6) 0.0283(4) Uani 1 1 d .
C4 C 0.3711(3) 0.8677(2) 0.47978(7) 0.0425(5) Uani 1 1 d .
H4A H 0.3367 0.9380 0.4981 0.051 Uiso 1 1 calc R
C5 C 0.4342(2) 0.9025(2) 0.44065(7) 0.0394(5) Uani 1 1 d .
H5A H 0.4407 0.9964 0.4323 0.047 Uiso 1 1 calc R
C6 C 0.4878(2) 0.7979(2) 0.41373(7) 0.0338(5) Uani 1 1 d .
H6A H 0.5306 0.8224 0.3875 0.041 Uiso 1 1 calc R
C1 C 0.4786(2) 0.6573(2) 0.42538(6) 0.0286(4) Uani 1 1 d .
C2 C 0.4128(3) 0.6235(2) 0.46454(7) 0.0391(5) Uani 1 1 d .
H2A H 0.4045 0.5297 0.4728 0.047 Uiso 1 1 calc R
C3 C 0.3593(3) 0.7284(3) 0.49161(7) 0.0469(6) Uani 1 1 d .
H3A H 0.3153 0.7045 0.5178 0.056 Uiso 1 1 calc R
C13 C 0.7184(3) 0.3328(3) 0.27836(8) 0.0479(6) Uani 1 1 d .
H13A H 0.7876 0.2585 0.2836 0.072 Uiso 1 1 calc R
H13B H 0.7695 0.4149 0.2683 0.072 Uiso 1 1 calc R
H13C H 0.6489 0.3030 0.2568 0.072 Uiso 1 1 calc R
H1 H 0.316(2) 0.650(2) 0.3478(7) 0.023(5) Uiso 1 1 d .

loop_
_atom_site_aniso_label
_atom_site_aniso_U_11
_atom_site_aniso_U_22
_atom_site_aniso_U_33
_atom_site_aniso_U_23
_atom_site_aniso_U_13
_atom_site_aniso_U_12
O1 0.0346(7) 0.0196(6) 0.0406(7) -0.0024(5) -0.0026(6) -0.0024(5)
O3 0.0342(8) 0.0363(8) 0.0370(7) -0.0011(6) 0.0071(6) 0.0110(6)
N1 0.0237(8) 0.0179(8) 0.0327(8) 0.0000(6) -0.0022(6) 0.0015(6)
O2 0.0504(9) 0.0479(9) 0.0339(8) 0.0071(7) 0.0072(7) 0.0128(7)
C10 0.0255(9) 0.0226(9) 0.0235(8) -0.0001(7) 0.0009(7) -0.0021(7)
C11 0.0259(9) 0.0289(10) 0.0378(10) -0.0033(8) -0.0044(8) 0.0009(8)
C9 0.0225(9) 0.0228(9) 0.0312(10) 0.0001(7) -0.0005(7) 0.0008(7)
C12 0.0270(9) 0.0268(9) 0.0324(10) -0.0007(8) -0.0001(7) -0.0004(8)
C8 0.0310(10) 0.0265(9) 0.0323(10) 0.0024(8) -0.0004(8) 0.0052(8)
C14 0.0252(10) 0.0495(13) 0.0463(12) -0.0057(10) -0.0061(9) 0.0018(9)
C7 0.0249(9) 0.0312(10) 0.0286(9) -0.0002(8) -0.0032(7) 0.0019(8)
C4 0.0448(12) 0.0453(12) 0.0374(11) -0.0160(9) -0.0070(9) 0.0052(10)
C5 0.0436(12) 0.0305(10) 0.0440(12) -0.0056(9) -0.0087(9) -0.0013(9)
C6 0.0335(10) 0.0340(10) 0.0340(10) -0.0020(9) -0.0030(8) -0.0041(9)
C1 0.0247(9) 0.0323(10) 0.0288(9) -0.0035(8) -0.0078(7) -0.0003(8)
C2 0.0474(12) 0.0370(11) 0.0330(10) 0.0000(9) -0.0008(9) 0.0008(10)
C3 0.0559(14) 0.0534(14) 0.0314(11) -0.0068(10) 0.0044(10) 0.0030(11)
C13 0.0448(13) 0.0541(14) 0.0449(12) -0.0038(11) 0.0142(10) 0.0139(11)

loop_
_atom_type_symbol
_atom_type_description
_atom_type_scat_dispersion_real
_atom_type_scat_dispersion_imag
_atom_type_scat_source
C C 0.0181 0.0091 'International Tables Vol C Tables 4.2.6.8 and 6.1.1.4'
H H 0.0000 0.0000 'International Tables Vol C Tables 4.2.6.8 and 6.1.1.4'
N N 0.0311 0.0180 'International Tables Vol C Tables 4.2.6.8 and 6.1.1.4'
O O 0.0492 0.0322 'International Tables Vol C Tables 4.2.6.8 and 6.1.1.4'

loop_
_geom_angle_atom_site_label_1
_geom_angle_atom_site_label_2
_geom_angle_atom_site_label_3
_geom_angle
C12 O3 C13 115.27(16)
C10 N1 C9 119.98(15)
O1 C10 N1 121.90(17)
O1 C10 C11 122.16(17)
N1 C10 C11 115.94(15)
N1 C9 C12 112.39(15)
N1 C9 C8 117.51(16)
C12 C9 C8 121.16(16)
N1 C9 C7 116.27(15)
C12 C9 C7 120.99(15)
C8 C9 C7 58.79(12)
O2 C12 O3 123.78(18)
O2 C12 C9 122.58(17)
O3 C12 C9 113.64(16)
C7 C8 C9 61.61(12)
C8 C7 C1 119.23(16)
C8 C7 C14 119.28(17)
C1 C7 C14 112.75(16)
C8 C7 C9 59.60(12)
C1 C7 C9 117.63(15)
C14 C7 C9 118.70(16)
C5 C4 C3 119.7(2)
C4 C5 C6 120.1(2)
C5 C6 C1 121.0(2)
C2 C1 C6 118.36(19)
C2 C1 C7 121.26(18)
C6 C1 C7 120.26(18)
C1 C2 C3 120.7(2)
C4 C3 C2 120.1(2)

loop_
_geom_bond_atom_site_label_1
_geom_bond_atom_site_label_2
_geom_bond_distance
O1 C10 1.230(2)
O3 C12 1.338(2)
O3 C13 1.456(2)
N1 C10 1.348(2)
N1 C9 1.429(2)
O2 C12 1.202(2)
C10 C11 1.499(3)
C9 C12 1.502(3)
C9 C8 1.507(3)
C9 C7 1.537(3)
C8 C7 1.494(3)
C14 C7 1.522(3)
C7 C1 1.502(3)
C4 C5 1.379(3)
C4 C3 1.376(3)
C5 C6 1.384(3)
C6 C1 1.386(3)
C1 C2 1.388(3)
C2 C3 1.389(3)
